data_1507563
loop_
_publ_author_name
'Wang, Xiaoru'
'You, Jianlan'
'King, Jarrod B.'
'Powell, Douglas R.'
'Cichewicz, Robert H.'

_publ_section_title
;
 Waikialoid A Suppresses Hyphal Morphogenesis and Inhibits Biofilm
 Development in Pathogenic Candida albicans.
;
_journal_issue 4
_journal_name_full 'Journal of natural products'
_journal_page_first 707
_journal_page_last 715
_journal_paper_doi 10.1021/np2009994
_journal_volume 75
_journal_year 2012
_chemical_absolute_configuration unk
_chemical_formula_moiety 'C14 H20 O2'
_chemical_formula_sum 'C14 H20 O2'
_chemical_formula_weight 220.30
_chemical_name_systematic
; 
 ? 
;
_space_group_IT_number 4
_symmetry_cell_setting monoclinic
_symmetry_space_group_name_Hall 'P 2yb'
_symmetry_space_group_name_H-M 'P 1 21 1'
_atom_sites_solution_hydrogens geom
_atom_sites_solution_primary direct
_atom_sites_solution_secondary difmap
_audit_creation_method SHELXL-97
_cell_angle_alpha 90.00
_cell_angle_beta 98.53(3)
_cell_angle_gamma 90.00
_cell_formula_units_Z 2
_cell_length_a 7.274(8)
_cell_length_b 5.066(6)
_cell_length_c 17.43(2)
_cell_measurement_reflns_used 1344
_cell_measurement_temperature 100(2)
_cell_measurement_theta_max 28.08
_cell_measurement_theta_min 2.36
_cell_volume 635.2(13)
_computing_cell_refinement 'Bruker SAINT, 1998'
_computing_data_collection 'Bruker SMART, 1998'
_computing_data_reduction 'Bruker SAINT, 1998'
_computing_molecular_graphics 'SHELXTL (Sheldrick, 2008)'
_computing_publication_material 'SHELXTL (Sheldrick, 2008)'
_computing_structure_refinement 'SHELXTL (Sheldrick, 2008)'
_computing_structure_solution 'SHELXTL (Sheldrick, 2008)'
_diffrn_ambient_temperature 100(2)
_diffrn_measured_fraction_theta_full 0.998
_diffrn_measured_fraction_theta_max 0.998
_diffrn_measurement_device_type 'CCD Bruker APEX'
_diffrn_measurement_method '\f and \w scans'
_diffrn_radiation_monochromator graphite
_diffrn_radiation_source 'fine-focus sealed tube'
_diffrn_radiation_type MoK\a
_diffrn_radiation_wavelength 0.71073
_diffrn_reflns_av_R_equivalents 0.1127
_diffrn_reflns_av_sigmaI/netI 0.0992
_diffrn_reflns_limit_h_max 7
_diffrn_reflns_limit_h_min -7
_diffrn_reflns_limit_k_max 5
_diffrn_reflns_limit_k_min -5
_diffrn_reflns_limit_l_max 19
_diffrn_reflns_limit_l_min -19
_diffrn_reflns_number 4287
_diffrn_reflns_theta_full 22.99
_diffrn_reflns_theta_max 22.99
_diffrn_reflns_theta_min 2.36
_diffrn_standards_number 0
_exptl_absorpt_coefficient_mu 0.075
_exptl_absorpt_correction_T_max 0.9970
_exptl_absorpt_correction_T_min 0.9613
_exptl_absorpt_correction_type multi-scan
_exptl_absorpt_process_details 'SADABS (Sheldrick, 2007)'
_exptl_crystal_colour colorless
_exptl_crystal_density_diffrn 1.152
_exptl_crystal_density_method 'not measured'
_exptl_crystal_description plate
_exptl_crystal_F_000 240
_exptl_crystal_size_max 0.53
_exptl_crystal_size_mid 0.43
_exptl_crystal_size_min 0.04
_refine_diff_density_max 0.227
_refine_diff_density_min -0.257
_refine_diff_density_rms 0.062
_refine_ls_abs_structure_details 'Flack H D (1983), Acta Cryst. A39, 876-881'
_refine_ls_abs_structure_Flack -3(5)
_refine_ls_extinction_method none
_refine_ls_goodness_of_fit_ref 1.051
_refine_ls_hydrogen_treatment mixed
_refine_ls_matrix_type full
_refine_ls_number_parameters 150
_refine_ls_number_reflns 1000
_refine_ls_number_restraints 1
_refine_ls_restrained_S_all 1.050
_refine_ls_R_factor_all 0.1044
_refine_ls_R_factor_gt 0.0710
_refine_ls_shift/su_max 0.000
_refine_ls_shift/su_mean 0.000
_refine_ls_structure_factor_coef Fsqd
_refine_ls_weighting_details 'calc w=1/[\s^2^(Fo^2^)+(0.0880P)^2^+0.4400P] where P=(Fo^2^+2Fc^2^)/3'
_refine_ls_weighting_scheme calc
_refine_ls_wR_factor_gt 0.1596
_refine_ls_wR_factor_ref 0.1720
_reflns_number_gt 730
_reflns_number_total 1000
_reflns_threshold_expression I>2\s(I)
_cod_data_source_file np2009994_si_002.cif
_cod_data_source_block 10055
_cod_original_sg_symbol_H-M 'P 21'
_cod_database_code 1507563

loop_
_symmetry_equiv_pos_as_xyz
'x, y, z'
'-x, y+1/2, -z'

loop_
_atom_site_label
_atom_site_type_symbol
_atom_site_fract_x
_atom_site_fract_y
_atom_site_fract_z
_atom_site_U_iso_or_equiv
_atom_site_adp_type
_atom_site_occupancy
_atom_site_symmetry_multiplicity
_atom_site_calc_flag
_atom_site_refinement_flags
C1 C 0.6131(9) 0.4680(16) 0.2940(4) 0.0210(18) Uani 1 1 d .
H1 H 0.6537 0.2872 0.2807 0.025 Uiso 1 1 calc R
C2 C 0.5234(9) 0.4445(16) 0.3683(4) 0.0202(18) Uani 1 1 d .
H2 H 0.4648 0.6194 0.3757 0.024 Uiso 1 1 calc R
C3 C 0.6689(9) 0.4012(15) 0.4386(4) 0.0169(18) Uani 1 1 d .
C4 C 0.8295(9) 0.5874(16) 0.4473(4) 0.0176(17) Uani 1 1 d .
H4A H 0.9193 0.5392 0.4935 0.021 Uiso 1 1 calc R
H4B H 0.7855 0.7694 0.4545 0.021 Uiso 1 1 calc R
C5 C 0.9234(9) 0.5744(16) 0.3752(4) 0.0215(18) Uani 1 1 d .
H5 H 0.9712 0.3917 0.3691 0.026 Uiso 1 1 calc R
C6 C 0.7866(9) 0.6469(14) 0.3043(4) 0.0205(19) Uani 1 1 d .
H6A H 0.8488 0.6329 0.2577 0.025 Uiso 1 1 calc R
H6B H 0.7474 0.8327 0.3089 0.025 Uiso 1 1 calc R
C7 C 0.3690(9) 0.2431(17) 0.3612(4) 0.027(2) Uani 1 1 d .
H7A H 0.2725 0.2913 0.3181 0.041 Uiso 1 1 calc R
H7B H 0.3152 0.2385 0.4096 0.041 Uiso 1 1 calc R
H7C H 0.4189 0.0686 0.3515 0.041 Uiso 1 1 calc R
O8 O 0.6585(6) 0.2163(10) 0.4832(3) 0.0195(13) Uani 1 1 d .
O9 O 1.0746(6) 0.7604(10) 0.3791(3) 0.0241(14) Uani 1 1 d .
H9 H 1.143(9) 0.755(17) 0.437(4) 0.029 Uiso 1 1 d .
C10 C 0.4795(9) 0.5649(16) 0.2266(4) 0.0232(19) Uani 1 1 d .
H10 H 0.4070 0.7149 0.2353 0.028 Uiso 1 1 calc R
C11 C 0.4519(9) 0.4630(18) 0.1562(4) 0.024(2) Uani 1 1 d .
H11 H 0.5182 0.3072 0.1473 0.029 Uiso 1 1 calc R
C12 C 0.3284(10) 0.5719(18) 0.0921(4) 0.028(2) Uani 1 1 d .
H12 H 0.2645 0.7298 0.1011 0.033 Uiso 1 1 calc R
C13 C 0.2958(9) 0.4687(18) 0.0203(4) 0.030(2) Uani 1 1 d .
H13 H 0.3598 0.3116 0.0106 0.036 Uiso 1 1 calc R
C14 C 0.1689(9) 0.5822(19) -0.0433(4) 0.027(2) Uani 1 1 d .
H14 H 0.1037 0.7377 -0.0331 0.033 Uiso 1 1 calc R
C15 C 0.1379(10) 0.4850(18) -0.1139(4) 0.030(2) Uani 1 1 d .
H15 H 0.2035 0.3300 -0.1243 0.035 Uiso 1 1 calc R
C16 C 0.0044(10) 0.6038(19) -0.1799(4) 0.033(2) Uani 1 1 d .
H16A H -0.0568 0.7580 -0.1611 0.050 Uiso 1 1 calc R
H16B H -0.0895 0.4723 -0.1998 0.050 Uiso 1 1 calc R
H16C H 0.0733 0.6577 -0.2216 0.050 Uiso 1 1 calc R

loop_
_atom_site_aniso_label
_atom_site_aniso_U_11
_atom_site_aniso_U_22
_atom_site_aniso_U_33
_atom_site_aniso_U_23
_atom_site_aniso_U_13
_atom_site_aniso_U_12
C1 0.011(4) 0.009(4) 0.043(5) 0.001(4) 0.002(3) 0.003(4)
C2 0.016(4) 0.006(4) 0.041(5) 0.003(4) 0.010(4) 0.007(4)
C3 0.016(4) 0.006(5) 0.030(4) 0.000(4) 0.010(3) 0.002(4)
C4 0.018(4) 0.004(4) 0.030(4) -0.004(4) 0.000(3) -0.003(4)
C5 0.018(4) 0.011(4) 0.035(4) 0.003(4) 0.001(3) -0.001(4)
C6 0.029(4) 0.012(5) 0.022(4) 0.005(3) 0.006(3) -0.004(4)
C7 0.026(4) 0.021(5) 0.035(4) 0.004(4) 0.008(3) 0.004(5)
O8 0.016(3) 0.007(3) 0.037(3) 0.008(3) 0.008(2) -0.001(3)
O9 0.017(3) 0.017(3) 0.037(3) -0.002(3) 0.001(2) -0.007(3)
C10 0.017(4) 0.024(5) 0.032(4) 0.007(4) 0.014(3) -0.001(4)
C11 0.010(4) 0.025(5) 0.038(5) 0.003(4) 0.008(3) -0.003(4)
C12 0.019(4) 0.033(5) 0.032(5) -0.005(5) 0.007(3) 0.003(4)
C13 0.013(4) 0.033(5) 0.044(5) 0.008(5) 0.005(4) 0.005(4)
C14 0.022(4) 0.030(5) 0.032(5) 0.001(4) 0.011(4) -0.002(4)
C15 0.023(4) 0.039(6) 0.026(5) -0.003(4) 0.002(3) 0.016(4)
C16 0.023(4) 0.044(6) 0.035(5) -0.005(5) 0.009(4) -0.002(5)

loop_
_atom_type_symbol
_atom_type_description
_atom_type_scat_dispersion_real
_atom_type_scat_dispersion_imag
_atom_type_scat_source
C C 0.0033 0.0016 'International Tables Vol C Tables 4.2.6.8 and 6.1.1.4'
H H 0.0000 0.0000 'International Tables Vol C Tables 4.2.6.8 and 6.1.1.4'
O O 0.0106 0.0060 'International Tables Vol C Tables 4.2.6.8 and 6.1.1.4'

loop_
_geom_angle_atom_site_label_1
_geom_angle_atom_site_label_2
_geom_angle_atom_site_label_3
_geom_angle
C10 C1 C2 112.3(6)
C10 C1 C6 109.0(6)
C2 C1 C6 112.9(6)
C10 C1 H1 107.5
C2 C1 H1 107.5
C6 C1 H1 107.5
C7 C2 C3 113.0(6)
C7 C2 C1 112.8(6)
C3 C2 C1 111.1(5)
C7 C2 H2 106.5
C3 C2 H2 106.5
C1 C2 H2 106.5
O8 C3 C4 122.6(7)
O8 C3 C2 121.5(7)
C4 C3 C2 115.7(6)
C3 C4 C5 109.3(6)
C3 C4 H4A 109.8
C5 C4 H4A 109.8
C3 C4 H4B 109.8
C5 C4 H4B 109.8
H4A C4 H4B 108.3
O9 C5 C6 106.5(6)
O9 C5 C4 111.5(6)
C6 C5 C4 110.1(6)
O9 C5 H5 109.6
C6 C5 H5 109.6
C4 C5 H5 109.6
C5 C6 C1 112.4(6)
C5 C6 H6A 109.1
C1 C6 H6A 109.1
C5 C6 H6B 109.1
C1 C6 H6B 109.1
H6A C6 H6B 107.9
C2 C7 H7A 109.5
C2 C7 H7B 109.5
H7A C7 H7B 109.5
C2 C7 H7C 109.5
H7A C7 H7C 109.5
H7B C7 H7C 109.5
C5 O9 H9 106(4)
C11 C10 C1 126.5(7)
C11 C10 H10 116.7
C1 C10 H10 116.7
C10 C11 C12 124.4(8)
C10 C11 H11 117.8
C12 C11 H11 117.8
C13 C12 C11 125.3(8)
C13 C12 H12 117.3
C11 C12 H12 117.3
C12 C13 C14 124.1(8)
C12 C13 H13 118.0
C14 C13 H13 118.0
C15 C14 C13 124.6(8)
C15 C14 H14 117.7
C13 C14 H14 117.7
C14 C15 C16 124.4(8)
C14 C15 H15 117.8
C16 C15 H15 117.8
C15 C16 H16A 109.5
C15 C16 H16B 109.5
H16A C16 H16B 109.5
C15 C16 H16C 109.5
H16A C16 H16C 109.5
H16B C16 H16C 109.5

loop_
_geom_bond_atom_site_label_1
_geom_bond_atom_site_label_2
_geom_bond_distance
C1 C10 1.492(9)
C1 C2 1.538(9)
C1 C6 1.543(10)
C1 H1 1.0000
C2 C7 1.509(10)
C2 C3 1.512(10)
C2 H2 1.0000
C3 O8 1.227(8)
C3 C4 1.491(10)
C4 C5 1.518(9)
C4 H4A 0.9900
C4 H4B 0.9900
C5 O9 1.442(9)
C5 C6 1.513(9)
C5 H5 1.0000
C6 H6A 0.9900
C6 H6B 0.9900
C7 H7A 0.9800
C7 H7B 0.9800
C7 H7C 0.9800
O9 H9 1.06(6)
C10 C11 1.319(10)
C10 H10 0.9500
C11 C12 1.436(10)
C11 H11 0.9500
C12 C13 1.345(10)
C12 H12 0.9500
C13 C14 1.451(10)
C13 H13 0.9500
C14 C15 1.314(9)
C14 H14 0.9500
C15 C16 1.516(10)
C15 H15 0.9500
C16 H16A 0.9800
C16 H16B 0.9800
C16 H16C 0.9800

loop_
_geom_hbond_atom_site_label_D
_geom_hbond_atom_site_label_H
_geom_hbond_atom_site_label_A
_geom_hbond_distance_DH
_geom_hbond_distance_HA
_geom_hbond_distance_DA
_geom_hbond_angle_DHA
_geom_hbond_site_symmetry_A
O9 H9 O8 1.06(6) 1.86(7) 2.863(7) 157(5) 2_756

loop_
_geom_torsion_atom_site_label_1
_geom_torsion_atom_site_label_2
_geom_torsion_atom_site_label_3
_geom_torsion_atom_site_label_4
_geom_torsion
C10 C1 C2 C7 63.6(9)
C6 C1 C2 C7 -172.7(6)
C10 C1 C2 C3 -168.3(7)
C6 C1 C2 C3 -44.6(9)
C7 C2 C3 O8 0.9(9)
C1 C2 C3 O8 -127.0(7)
C7 C2 C3 C4 177.7(6)
C1 C2 C3 C4 49.8(8)
O8 C3 C4 C5 119.6(7)
C2 C3 C4 C5 -57.2(8)
C3 C4 C5 O9 177.3(6)
C3 C4 C5 C6 59.3(8)
O9 C5 C6 C1 -178.3(6)
C4 C5 C6 C1 -57.3(8)
C10 C1 C6 C5 175.8(6)
C2 C1 C6 C5 50.3(8)
C2 C1 C10 C11 -132.4(8)
C6 C1 C10 C11 101.7(9)
C1 C10 C11 C12 -176.6(7)
C10 C11 C12 C13 -178.7(8)
C11 C12 C13 C14 179.5(7)
C12 C13 C14 C15 179.0(8)
C13 C14 C15 C16 179.7(7)

loop_
_cod_related_entry_id
_cod_related_entry_database
_cod_related_entry_code
1 ChemSpider 28517466
